data_2019668
loop_
_publ_author_name
'Baughman, Russell G.'
'Hall, Gabriel B.'

_publ_section_title
;
 Two organophosphorus pesticides: methyl parathion and dicapthon
;
_journal_coeditor_code QS3043
_journal_issue 10
_journal_name_full 'Acta Crystallographica Section C'
_journal_page_first 975
_journal_page_last 977
_journal_paper_doi 10.1107/S2053229614020233
_journal_volume 70
_journal_year 2014
_chemical_formula_iupac 'C8 H9 Cl N O5 P S'
_chemical_formula_moiety 'C8 H9 Cl N O5 P S'
_chemical_formula_sum 'C8 H9 Cl N O5 P S'
_chemical_formula_weight 297.656
_chemical_name_common Dicapthon
_chemical_name_systematic
;
2-Chloro-4-nitrophenyl dimethyl phosphorothioate
;
_space_group_IT_number 14
_symmetry_cell_setting monoclinic
_symmetry_space_group_name_Hall '-P 2ybc'
_symmetry_space_group_name_H-M 'P 1 21/c 1'
_atom_sites_solution_hydrogens difmap
_atom_sites_solution_primary direct
_atom_sites_solution_secondary difmap
_audit_creation_method SHELXL-97
_cell_angle_alpha 90.00
_cell_angle_beta 101.65(5)
_cell_angle_gamma 90.00
_cell_formula_units_Z 4
_cell_length_a 10.9108(14)
_cell_length_b 17.0968(19)
_cell_length_c 6.8940(6)
_cell_measurement_reflns_used 100
_cell_measurement_temperature 295(2)
_cell_measurement_theta_max 16.16
_cell_measurement_theta_min 9.50
_cell_volume 1259.5(3)
_computing_cell_refinement
;
XSCANS (Bruker, 1996)
;
_computing_data_collection
;
XSCANS (Bruker, 1996)
;
_computing_data_reduction
;
XSCANS (Bruker, 1996)
;
_computing_molecular_graphics 'SHELXTL/PC (Sheldrick, 2008)'
_computing_publication_material
;
SHELXTL/PC (Sheldrick, 2008) and SHELXL97 (Sheldrick, 2008)
;
_computing_structure_refinement 'SHELXL97 (Sheldrick, 2008)'
_computing_structure_solution 'SHELXS97 (Sheldrick, 2008)'
_diffrn_ambient_temperature 295(2)
_diffrn_measured_fraction_theta_full 0.998
_diffrn_measured_fraction_theta_max 0.998
_diffrn_measurement_device 'Bruker P4'
_diffrn_measurement_method
;
\q/2\q; a little over one quadrant of data was collected.
;
_diffrn_radiation_monochromator graphite
_diffrn_radiation_source 'normal-focus sealed tube'
_diffrn_radiation_type MoK\a
_diffrn_radiation_wavelength 0.71073
_diffrn_reflns_av_R_equivalents 0.0252
_diffrn_reflns_av_sigmaI/netI 0.0307
_diffrn_reflns_limit_h_max 12
_diffrn_reflns_limit_h_min -12
_diffrn_reflns_limit_k_max 20
_diffrn_reflns_limit_k_min -1
_diffrn_reflns_limit_l_max 8
_diffrn_reflns_limit_l_min -1
_diffrn_reflns_number 2989
_diffrn_reflns_theta_full 25.00
_diffrn_reflns_theta_max 25.00
_diffrn_reflns_theta_min 1.91
_diffrn_standards_decay_% 2.1
_diffrn_standards_interval_count 100
_diffrn_standards_number 3
_exptl_absorpt_coefficient_mu 0.603
_exptl_absorpt_correction_T_max 0.791
_exptl_absorpt_correction_T_min 0.706
_exptl_absorpt_correction_type integration
_exptl_absorpt_process_details '(<i>XSHELL</i>; Bruker, 1999)'
_exptl_crystal_colour colorless
_exptl_crystal_density_diffrn 1.570
_exptl_crystal_density_method 'not measured'
_exptl_crystal_description 'block cut from larger crystal'
_exptl_crystal_F_000 608
_exptl_crystal_size_max 0.49
_exptl_crystal_size_mid 0.48
_exptl_crystal_size_min 0.43
_refine_diff_density_max 0.350
_refine_diff_density_min -0.207
_refine_ls_extinction_coef 0.097(4)
_refine_ls_extinction_expression Fc^*^=kFc[1+0.001xFc^2^\l^3^/sin(2\q)]^-1/4^
_refine_ls_extinction_method 'SHELXL97 (Sheldrick, 2008)'
_refine_ls_goodness_of_fit_ref 1.038
_refine_ls_hydrogen_treatment constr
_refine_ls_matrix_type full
_refine_ls_number_parameters 155
_refine_ls_number_reflns 2206
_refine_ls_number_restraints 0
_refine_ls_restrained_S_all 1.038
_refine_ls_R_factor_all 0.0441
_refine_ls_R_factor_gt 0.0347
_refine_ls_shift/su_max 0.001
_refine_ls_shift/su_mean 0.000
_refine_ls_structure_factor_coef Fsqd
_refine_ls_weighting_details 'w=1/[\s^2^(Fo^2^)+(0.0494P)^2^+0.3678P] where P=(Fo^2^+2Fc^2^)/3'
_refine_ls_weighting_scheme calc
_refine_ls_wR_factor_gt 0.0919
_refine_ls_wR_factor_ref 0.0981
_reflns_number_gt 1841
_reflns_number_total 2206
_reflns_threshold_expression I>2\s(I)
_cod_data_source_file qs3043sup1.cif
_cod_data_source_block DicapthonII
_cod_depositor_comments 'Adding full bibliography for 2019667--2019668.cif.'
_cod_original_cell_volume 1259.5(2)
_cod_original_sg_symbol_H-M 'P 21/c'
_cod_database_code 2019668
_cod_database_fobs_code 2019668

loop_
_symmetry_equiv_pos_as_xyz
'x, y, z'
'-x, y+1/2, -z+1/2'
'-x, -y, -z'
'x, -y-1/2, z-1/2'

loop_
_atom_site_type_symbol
_atom_site_label
_atom_site_fract_x
_atom_site_fract_y
_atom_site_fract_z
_atom_site_U_iso_or_equiv
_atom_site_adp_type
_atom_site_calc_flag
_atom_site_refinement_flags
_atom_site_occupancy
_atom_site_symmetry_multiplicity
Cl Cl1 0.37550(7) 0.53209(4) 0.66806(11) 0.0716(3) Uani d . 1 1
S S1 0.26547(6) 0.41051(4) 0.11872(10) 0.0601(2) Uani d . 1 1
P P1 0.14382(5) 0.39892(3) 0.27916(8) 0.0475(2) Uani d . 1 1
O O1 0.19664(14) 0.40801(9) 0.5140(2) 0.0512(4) Uani d . 1 1
O O2 0.03273(15) 0.45803(11) 0.2539(3) 0.0628(5) Uani d . 1 1
O O3 0.07694(16) 0.31815(10) 0.2504(2) 0.0624(5) Uani d . 1 1
O O4 0.7479(2) 0.34501(16) 0.9468(4) 0.1053(8) Uani d . 1 1
O O5 0.67985(19) 0.22736(14) 0.9190(4) 0.0898(7) Uani d . 1 1
N N1 0.6654(2) 0.29774(16) 0.8946(3) 0.0685(6) Uani d . 1 1
C C1 0.31313(19) 0.38014(13) 0.6058(3) 0.0449(5) Uani d . 1 1
C C2 0.4053(2) 0.43300(13) 0.6867(3) 0.0483(5) Uani d . 1 1
C C3 0.5212(2) 0.40649(14) 0.7826(3) 0.0549(6) Uani d . 1 1
H H3 0.5863 0.4425 0.8385 0.066 Uiso d R 1 1
C C4 0.5407(2) 0.32679(14) 0.7954(3) 0.0512(5) Uani d . 1 1
C C5 0.4499(2) 0.27324(14) 0.7199(3) 0.0541(6) Uani d . 1 1
H H5 0.4662 0.2181 0.7340 0.065 Uiso d R 1 1
C C6 0.3350(2) 0.30057(14) 0.6240(3) 0.0531(6) Uani d . 1 1
H H6 0.2698 0.2644 0.5697 0.064 Uiso d R 1 1
C C7 0.0557(3) 0.54154(17) 0.2618(5) 0.0766(8) Uani d . 1 1
H H7A -0.0224 0.5691 0.2440 0.115 Uiso d R 1 1
H H7B 0.1063 0.5547 0.3883 0.115 Uiso d R 1 1
H H7C 0.0987 0.5560 0.1588 0.115 Uiso d R 1 1
C C8 -0.0247(3) 0.2976(2) 0.3494(4) 0.0788(8) Uani d . 1 1
H H8A -0.0528 0.2455 0.3122 0.118 Uiso d R 1 1
H H8B 0.0049 0.2999 0.4902 0.118 Uiso d R 1 1
H H8C -0.0928 0.3336 0.3113 0.118 Uiso d R 1 1

loop_
_atom_site_aniso_label
_atom_site_aniso_U_11
_atom_site_aniso_U_22
_atom_site_aniso_U_33
_atom_site_aniso_U_12
_atom_site_aniso_U_13
_atom_site_aniso_U_23
Cl1 0.0773(5) 0.0498(4) 0.0818(5) -0.0019(3) 0.0020(4) -0.0046(3)
S1 0.0642(4) 0.0630(4) 0.0583(4) 0.0049(3) 0.0248(3) 0.0039(3)
P1 0.0456(3) 0.0517(4) 0.0448(3) 0.0014(2) 0.0084(2) -0.0007(2)
O1 0.0464(8) 0.0614(10) 0.0451(8) 0.0036(7) 0.0078(7) -0.0047(7)
O2 0.0514(9) 0.0741(12) 0.0621(10) 0.0137(8) 0.0094(8) 0.0043(9)
O3 0.0616(10) 0.0664(11) 0.0586(10) -0.0159(8) 0.0110(8) -0.0082(8)
O4 0.0631(13) 0.1064(18) 0.129(2) -0.0085(12) -0.0220(13) 0.0148(15)
O5 0.0699(13) 0.0825(15) 0.1140(17) 0.0187(11) 0.0117(12) 0.0253(13)
N1 0.0543(13) 0.0875(17) 0.0624(13) 0.0041(12) 0.0089(10) 0.0145(12)
C1 0.0446(11) 0.0546(12) 0.0364(10) -0.0005(9) 0.0104(9) -0.0003(9)
C2 0.0559(13) 0.0492(12) 0.0404(11) -0.0033(10) 0.0109(9) -0.0010(9)
C3 0.0531(13) 0.0621(14) 0.0473(12) -0.0101(11) 0.0052(10) 0.0005(11)
C4 0.0486(12) 0.0641(14) 0.0412(11) 0.0003(10) 0.0096(9) 0.0081(10)
C5 0.0597(14) 0.0505(12) 0.0535(13) 0.0005(11) 0.0147(11) 0.0051(10)
C6 0.0528(13) 0.0536(13) 0.0525(13) -0.0082(11) 0.0098(10) -0.0017(11)
C7 0.086(2) 0.0673(17) 0.0775(18) 0.0270(15) 0.0189(16) 0.0038(14)
C8 0.0736(18) 0.093(2) 0.0707(17) -0.0266(16) 0.0158(14) 0.0066(16)

loop_
_atom_type_symbol
_atom_type_description
_atom_type_scat_dispersion_real
_atom_type_scat_dispersion_imag
_atom_type_scat_source
C C 0.0033 0.0016 'International Tables Vol C Tables 4.2.6.8 and 6.1.1.4'
H H 0.0000 0.0000 'International Tables Vol C Tables 4.2.6.8 and 6.1.1.4'
N N 0.0061 0.0033 'International Tables Vol C Tables 4.2.6.8 and 6.1.1.4'
O O 0.0106 0.0060 'International Tables Vol C Tables 4.2.6.8 and 6.1.1.4'
P P 0.1023 0.0942 'International Tables Vol C Tables 4.2.6.8 and 6.1.1.4'
S S 0.1246 0.1234 'International Tables Vol C Tables 4.2.6.8 and 6.1.1.4'
Cl Cl 0.1484 0.1585 'International Tables Vol C Tables 4.2.6.8 and 6.1.1.4'

loop_
_geom_angle_atom_site_label_1
_geom_angle_atom_site_label_2
_geom_angle_atom_site_label_3
_geom_angle
O3 P1 O2 103.11(10)
O3 P1 O1 106.09(9)
O2 P1 O1 99.31(10)
O3 P1 S1 112.50(7)
O2 P1 S1 119.02(8)
O1 P1 S1 115.08(7)
C1 O1 P1 122.32(14)
C7 O2 P1 120.63(17)
C8 O3 P1 122.41(18)
O4 N1 O5 123.3(2)
O4 N1 C4 118.2(3)
O5 N1 C4 118.4(2)
C6 C1 C2 120.5(2)
C6 C1 O1 120.39(19)
C2 C1 O1 119.0(2)
C3 C2 C1 120.0(2)
C3 C2 Cl1 119.95(18)
C1 C2 Cl1 120.05(18)
C4 C3 C2 118.1(2)
C4 C3 H3 121.0
C2 C3 H3 120.9
C5 C4 C3 123.0(2)
C5 C4 N1 118.5(2)
C3 C4 N1 118.5(2)
C4 C5 C6 118.3(2)
C4 C5 H5 120.7
C6 C5 H5 121.0
C5 C6 C1 120.1(2)
C5 C6 H6 120.1
C1 C6 H6 119.8
O2 C7 H7A 109.7
O2 C7 H7B 109.2
H7A C7 H7B 109.5
O2 C7 H7C 109.5
H7A C7 H7C 109.5
H7B C7 H7C 109.5
O3 C8 H8A 109.4
O3 C8 H8B 109.3
H8A C8 H8B 109.5
O3 C8 H8C 109.7
H8A C8 H8C 109.5
H8B C8 H8C 109.5

loop_
_geom_bond_atom_site_label_1
_geom_bond_atom_site_label_2
_geom_bond_distance
Cl1 C2 1.725(2)
S1 P1 1.9019(11)
P1 O3 1.5558(17)
P1 O2 1.5606(17)
P1 O1 1.6123(16)
O1 C1 1.385(3)
O2 C7 1.449(3)
O3 C8 1.458(3)
O4 N1 1.210(3)
O5 N1 1.221(3)
N1 C4 1.479(3)
C1 C6 1.382(3)
C1 C2 1.383(3)
C2 C3 1.379(3)
C3 C4 1.379(3)
C3 H3 0.9600
C4 C5 1.372(3)
C5 C6 1.375(3)
C5 H5 0.9602
C6 H6 0.9601
C7 H7A 0.9600
C7 H7B 0.9600
C7 H7C 0.9599
C8 H8A 0.9600
C8 H8B 0.9600
C8 H8C 0.9599

loop_
_geom_torsion_atom_site_label_1
_geom_torsion_atom_site_label_2
_geom_torsion_atom_site_label_3
_geom_torsion_atom_site_label_4
_geom_torsion
O3 P1 O1 C1 87.76(18)
O2 P1 O1 C1 -165.59(17)
S1 P1 O1 C1 -37.32(18)
O3 P1 O2 C7 -177.31(19)
O1 P1 O2 C7 73.6(2)
S1 P1 O2 C7 -52.0(2)
O2 P1 O3 C8 -47.1(2)
O1 P1 O3 C8 56.8(2)
S1 P1 O3 C8 -176.54(18)
P1 O1 C1 C6 -69.6(2)
P1 O1 C1 C2 113.28(19)
C6 C1 C2 C3 1.5(3)
O1 C1 C2 C3 178.6(2)
C6 C1 C2 Cl1 -178.44(17)
O1 C1 C2 Cl1 -1.3(3)
C1 C2 C3 C4 -0.4(3)
Cl1 C2 C3 C4 179.52(18)
C2 C3 C4 C5 -1.0(4)
C2 C3 C4 N1 178.9(2)
O4 N1 C4 C5 174.2(3)
O5 N1 C4 C5 -5.6(3)
O4 N1 C4 C3 -5.6(4)
O5 N1 C4 C3 174.6(3)
C3 C4 C5 C6 1.3(3)
N1 C4 C5 C6 -178.6(2)
C4 C5 C6 C1 -0.1(3)
C2 C1 C6 C5 -1.2(3)
O1 C1 C6 C5 -178.3(2)
